data_1573327
loop_
_publ_author_name
'Bibik, Yurii S.'
'Yulakh, Iryna M.'
'Shishkina, Svitlana V.'
'Khomenko, Dmytro M.'
'Doroshchuk, Roman O.'
'Raspertova, Ilona V.'
'Lampeka, Rostyslav D.'

_journal_coeditor_code HB8113
_journal_paper_doi 10.1107/S2056989024011307
_journal_year 2024
_chemical_absolute_configuration ad
_chemical_formula_iupac '[Fe (C22 H28 N4) (C2 H3 N)2] (Sb F6)2'
_chemical_formula_moiety 'C24 H34 Fe N6 2+, 2(F6 Sb -)'
_chemical_formula_sum 'C24 H34 F12 Fe N6 Sb2'
_chemical_formula_weight 933.92
_chemical_name_systematic
'(<i>S</i>,<i>S</i>)-Bis(acetonitrile-\k<i>N</i>)[<i>N</i>,<i>N</i>'-dimethyl-<i>N</i>,<i>N</i>'-bis(pyridin-2-ylmethyl)cyclohexane-1,2-diamine-\k^4^<i>N</i>]iron(II) bis(hexafluoroantimonate)'
_space_group_crystal_system orthorhombic
_space_group_IT_number 19
_space_group_name_Hall 'P 2ac 2ab'
_space_group_name_H-M_alt 'P 21 21 21'
_atom_sites_solution_hydrogens geom
_atom_sites_solution_primary dual
_cell_angle_alpha 90
_cell_angle_beta 90
_cell_angle_gamma 90
_cell_formula_units_Z 4
_cell_length_a 11.4949(5)
_cell_length_b 15.1609(7)
_cell_length_c 18.5616(9)
_cell_measurement_reflns_used 3614
_cell_measurement_temperature 173.15
_cell_measurement_theta_max 17.56
_cell_measurement_theta_min 2.22
_cell_volume 3234.8(3)
_computing_cell_refinement
;
SAINT (Bruker, 2014)
;
_computing_data_collection
;
APEX2 (Bruker, 2014)
;
_computing_data_reduction
;
SAINT (Bruker, 2014)
;
_computing_molecular_graphics
;
Olex2 1.5 (Dolomanov <i>et al.</i>,  2009)
;
_computing_publication_material
;
Olex2 1.5 (Dolomanov <i>et al.</i>,  2009)
;
_computing_structure_refinement
;
<i>SHELXL2016/6</i> (Sheldrick, 2015b)
;
_computing_structure_solution
;
<i>SHELXT2014/5</i> (Sheldrick, 2015a)
;
_diffrn_ambient_temperature 173.15
_diffrn_measured_fraction_theta_full 1.000
_diffrn_measured_fraction_theta_max 1.000
_diffrn_measurement_device_type 'Bruker APEXII CCD'
_diffrn_measurement_method '\f and \w scans'
_diffrn_radiation_type MoK\a
_diffrn_radiation_wavelength 0.71073
_diffrn_reflns_av_R_equivalents 0.1451
_diffrn_reflns_av_unetI/netI 0.0916
_diffrn_reflns_limit_h_max 14
_diffrn_reflns_limit_h_min -14
_diffrn_reflns_limit_k_max 19
_diffrn_reflns_limit_k_min -19
_diffrn_reflns_limit_l_max 23
_diffrn_reflns_limit_l_min -24
_diffrn_reflns_number 52192
_diffrn_reflns_theta_full 25.242
_diffrn_reflns_theta_max 27.500
_diffrn_reflns_theta_min 2.084
_diffrn_source_current 30.0
_diffrn_source_power 1.2
_diffrn_source_voltage 40.0
_diffrn_standards_number 0
_exptl_absorpt_coefficient_mu 2.196
_exptl_absorpt_correction_T_max 0.7461
_exptl_absorpt_correction_T_min 0.4811
_exptl_absorpt_correction_type multi-scan
_exptl_absorpt_process_details
;
(SADABS; Krause <i>et al.</i>,  2015)
;
_exptl_crystal_colour red
_exptl_crystal_density_diffrn 1.918
_exptl_crystal_description plate
_exptl_crystal_F_000 1824
_exptl_crystal_size_max 0.2
_exptl_crystal_size_mid 0.1
_exptl_crystal_size_min 0.05
_refine_diff_density_max 1.226
_refine_diff_density_min -0.565
_refine_ls_abs_structure_details
;
Flack <i>x</i> determined using 1767 quotients
[(<i>I</i>^+^)-(<i>I</i>^-^)]/[(<i>I</i>^+^)+(<i>I</i>^-^)]
(Parsons <i>et al.</i>,  2013)
;
_refine_ls_abs_structure_Flack -0.02(2)
_refine_ls_extinction_method none
_refine_ls_goodness_of_fit_ref 1.015
_refine_ls_hydrogen_treatment constr
_refine_ls_matrix_type full
_refine_ls_number_parameters 410
_refine_ls_number_reflns 7430
_refine_ls_number_restraints 0
_refine_ls_restrained_S_all 1.015
_refine_ls_R_factor_all 0.0933
_refine_ls_R_factor_gt 0.0578
_refine_ls_shift/su_max 0.000
_refine_ls_shift/su_mean 0.000
_refine_ls_structure_factor_coef Fsqd
_refine_ls_weighting_details 'w=1/[\s^2^(Fo^2^)+(0.0477P)^2^+0.5546P] where P=(Fo^2^+2Fc^2^)/3'
_refine_ls_weighting_scheme calc
_refine_ls_wR_factor_gt 0.1073
_refine_ls_wR_factor_ref 0.1199
_reflns_number_gt 5313
_reflns_number_total 7430
_reflns_threshold_expression 'I > 2\s(I)'
_cod_data_source_file hb8113.cif
_cod_data_source_block I
_cod_database_code 1573327
_shelx_space_group_comment
;
The symmetry employed for this shelxl refinement is uniquely defined
by the following loop, which should always be used as a source of
symmetry information in preference to the above space-group names.
They are only intended as comments.
;
_shelx_estimated_absorpt_t_min 0.668
_shelx_estimated_absorpt_t_max 0.898

loop_
_space_group_symop_operation_xyz
'x, y, z'
'-x+1/2, -y, z+1/2'
'-x, y+1/2, -z+1/2'
'x+1/2, -y+1/2, -z'

loop_
_atom_site_type_symbol
_atom_site_label
_atom_site_fract_x
_atom_site_fract_y
_atom_site_fract_z
_atom_site_U_iso_or_equiv
_atom_site_adp_type
_atom_site_calc_flag
_atom_site_occupancy
_atom_site_disorder_assembly
_atom_site_disorder_group
Sb Sb1 1.02115(7) 0.72812(6) 0.66575(5) 0.0433(2) Uani d 1 . .
F F1 0.8598(6) 0.7251(6) 0.6632(6) 0.091(3) Uani d 1 . .
F F2 1.0176(6) 0.8502(4) 0.6516(4) 0.0538(19) Uani d 1 . .
F F3 1.1834(6) 0.7345(7) 0.6700(7) 0.110(4) Uani d 1 . .
F F4 1.0271(9) 0.7172(6) 0.5668(5) 0.093(3) Uani d 1 . .
F F5 1.0183(8) 0.6080(6) 0.6806(7) 0.118(4) Uani d 1 . .
F F6 1.0155(10) 0.7467(8) 0.7625(5) 0.117(4) Uani d 1 . .
Sb Sb2 0.16563(6) 0.38096(6) 0.43454(5) 0.0411(2) Uani d 1 . .
F F7 0.2382(6) 0.2908(5) 0.4880(4) 0.059(2) Uani d 1 . .
F F8 0.3088(5) 0.4370(5) 0.4185(4) 0.053(2) Uani d 1 . .
F F9 0.1472(7) 0.4470(7) 0.5181(5) 0.082(3) Uani d 1 . .
F F10 0.0909(6) 0.4696(5) 0.3815(4) 0.053(2) Uani d 1 . .
F F11 0.0226(7) 0.3246(6) 0.4465(5) 0.089(3) Uani d 1 . .
F F12 0.1896(8) 0.3167(5) 0.3508(4) 0.063(2) Uani d 1 . .
Fe Fe1 0.53506(12) 0.50721(9) 0.59732(8) 0.0255(3) Uani d 1 . .
N N1 0.3957(7) 0.4683(5) 0.6529(5) 0.028(2) Uani d 1 . .
N N2 0.5315(6) 0.6063(5) 0.6717(4) 0.0230(17) Uani d 1 . .
N N3 0.6562(8) 0.4500(5) 0.6618(5) 0.031(2) Uani d 1 . .
N N4 0.6763(7) 0.5451(6) 0.5442(5) 0.031(2) Uani d 1 . .
N N5 0.5283(8) 0.4080(6) 0.5313(5) 0.034(2) Uani d 1 . .
N N6 0.4278(7) 0.5706(6) 0.5345(5) 0.028(2) Uani d 1 . .
C C1 0.3416(8) 0.3894(7) 0.6490(6) 0.032(2) Uani d 1 . .
H H1 0.374334 0.344605 0.619448 0.038 Uiso calc 1 . .
C C2 0.2409(10) 0.3717(8) 0.6862(6) 0.041(3) Uani d 1 . .
H H2 0.204958 0.315477 0.682080 0.049 Uiso calc 1 . .
C C3 0.1913(9) 0.4367(8) 0.7302(7) 0.040(3) Uani d 1 . .
H H3 0.122741 0.425280 0.757136 0.048 Uiso calc 1 . .
C C4 0.2457(9) 0.5183(8) 0.7331(6) 0.034(3) Uani d 1 . .
H H4 0.213776 0.564454 0.761540 0.041 Uiso calc 1 . .
C C5 0.3470(9) 0.5321(7) 0.6940(6) 0.027(2) Uani d 1 . .
C C6 0.4077(8) 0.6192(7) 0.6918(6) 0.028(2) Uani d 1 . .
H H6A 0.369421 0.658092 0.656122 0.033 Uiso calc 1 . .
H H6B 0.402824 0.647898 0.739600 0.033 Uiso calc 1 . .
C C7 0.5773(9) 0.6911(7) 0.6440(6) 0.030(3) Uani d 1 . .
H H7A 0.662037 0.687320 0.639399 0.046 Uiso calc 1 . .
H H7B 0.557122 0.738588 0.677590 0.046 Uiso calc 1 . .
H H7C 0.542885 0.703402 0.596783 0.046 Uiso calc 1 . .
C C8 0.5959(8) 0.5750(7) 0.7381(6) 0.026(2) Uani d 1 . .
H H8 0.541977 0.535367 0.765333 0.031 Uiso calc 1 . .
C C9 0.6351(9) 0.6475(7) 0.7899(6) 0.031(3) Uani d 1 . .
H H9A 0.686756 0.689104 0.764162 0.038 Uiso calc 1 . .
H H9B 0.566229 0.680767 0.806920 0.038 Uiso calc 1 . .
C C10 0.6991(10) 0.6095(8) 0.8542(6) 0.040(3) Uani d 1 . .
H H10A 0.647049 0.569359 0.881259 0.047 Uiso calc 1 . .
H H10B 0.723518 0.657646 0.886874 0.047 Uiso calc 1 . .
C C11 0.8075(9) 0.5581(8) 0.8273(7) 0.040(3) Uani d 1 . .
H H11A 0.859723 0.598315 0.800486 0.048 Uiso calc 1 . .
H H11B 0.850974 0.534018 0.868925 0.048 Uiso calc 1 . .
C C12 0.7686(9) 0.4829(8) 0.7783(6) 0.035(3) Uani d 1 . .
H H12A 0.719277 0.441412 0.805906 0.042 Uiso calc 1 . .
H H12B 0.837570 0.450274 0.760780 0.042 Uiso calc 1 . .
C C13 0.6996(8) 0.5188(7) 0.7137(6) 0.027(2) Uani d 1 . .
H H13 0.753059 0.558508 0.686178 0.033 Uiso calc 1 . .
C C14 0.6159(10) 0.3691(7) 0.6990(7) 0.042(3) Uani d 1 . .
H H14A 0.561986 0.385185 0.737746 0.063 Uiso calc 1 . .
H H14B 0.682935 0.337951 0.719452 0.063 Uiso calc 1 . .
H H14C 0.576155 0.330646 0.664452 0.063 Uiso calc 1 . .
C C15 0.7553(10) 0.4274(8) 0.6131(7) 0.045(3) Uani d 1 . .
H H15A 0.827133 0.419239 0.641775 0.053 Uiso calc 1 . .
H H15B 0.738591 0.371514 0.587525 0.053 Uiso calc 1 . .
C C16 0.7723(9) 0.4987(8) 0.5606(6) 0.038(3) Uani d 1 . .
C C17 0.8793(10) 0.5165(10) 0.5279(7) 0.049(4) Uani d 1 . .
H H17 0.946372 0.483421 0.540693 0.059 Uiso calc 1 . .
C C18 0.8868(12) 0.5829(10) 0.4767(8) 0.054(4) Uani d 1 . .
H H18 0.959053 0.596953 0.454693 0.065 Uiso calc 1 . .
C C19 0.7858(10) 0.6284(9) 0.4582(6) 0.045(3) Uani d 1 . .
H H19 0.787372 0.672452 0.421875 0.054 Uiso calc 1 . .
C C20 0.6828(10) 0.6084(8) 0.4938(6) 0.034(3) Uani d 1 . .
H H20 0.614530 0.640657 0.482044 0.041 Uiso calc 1 . .
C C21 0.5172(9) 0.3580(7) 0.4853(6) 0.034(3) Uani d 1 . .
C C22 0.5019(9) 0.2955(7) 0.4263(7) 0.041(3) Uani d 1 . .
H H22A 0.475302 0.327063 0.383210 0.062 Uiso calc 1 . .
H H22B 0.443818 0.251247 0.439942 0.062 Uiso calc 1 . .
H H22C 0.576091 0.266340 0.416037 0.062 Uiso calc 1 . .
C C23 0.3584(9) 0.6009(7) 0.5003(6) 0.029(3) Uani d 1 . .
C C24 0.2624(10) 0.6404(8) 0.4577(7) 0.044(3) Uani d 1 . .
H H24A 0.248725 0.604767 0.414480 0.066 Uiso calc 1 . .
H H24B 0.283730 0.700561 0.443489 0.066 Uiso calc 1 . .
H H24C 0.191489 0.642060 0.486932 0.066 Uiso calc 1 . .

loop_
_atom_site_aniso_label
_atom_site_aniso_U_11
_atom_site_aniso_U_22
_atom_site_aniso_U_33
_atom_site_aniso_U_12
_atom_site_aniso_U_13
_atom_site_aniso_U_23
Sb1 0.0265(4) 0.0534(5) 0.0499(5) 0.0049(4) 0.0024(4) 0.0139(4)
F1 0.030(4) 0.101(7) 0.141(9) -0.009(4) -0.002(5) 0.056(7)
F2 0.053(4) 0.043(4) 0.066(5) 0.002(3) 0.008(4) -0.004(3)
F3 0.018(4) 0.116(8) 0.198(11) 0.007(4) 0.003(5) 0.058(8)
F4 0.125(8) 0.095(7) 0.060(6) -0.053(6) 0.019(6) -0.023(5)
F5 0.073(6) 0.059(6) 0.222(13) 0.014(5) 0.023(8) 0.061(7)
F6 0.120(8) 0.182(11) 0.051(6) -0.033(8) -0.013(6) 0.043(7)
Sb2 0.0295(4) 0.0507(5) 0.0430(5) 0.0013(4) -0.0087(4) -0.0013(4)
F7 0.044(4) 0.081(6) 0.053(5) 0.009(4) -0.008(4) 0.024(4)
F8 0.023(3) 0.054(4) 0.083(6) -0.006(3) -0.004(3) -0.009(4)
F9 0.058(5) 0.135(8) 0.054(6) 0.036(5) 0.000(4) -0.028(5)
F10 0.045(4) 0.049(5) 0.065(6) 0.005(3) -0.020(4) 0.009(4)
F11 0.037(4) 0.119(7) 0.112(8) -0.020(5) -0.022(5) 0.071(6)
F12 0.092(6) 0.048(5) 0.049(5) -0.005(4) -0.016(4) -0.010(4)
Fe1 0.0220(7) 0.0260(8) 0.0286(8) 0.0023(6) -0.0031(6) -0.0006(6)
N1 0.029(4) 0.021(5) 0.035(6) 0.004(3) -0.002(4) -0.002(4)
N2 0.017(3) 0.025(4) 0.027(5) -0.003(3) 0.001(4) 0.000(4)
N3 0.033(5) 0.025(5) 0.034(5) 0.007(4) -0.007(4) -0.003(4)
N4 0.026(4) 0.037(5) 0.029(5) -0.007(4) -0.005(4) -0.008(4)
N5 0.026(4) 0.040(6) 0.038(6) 0.002(4) -0.002(4) -0.005(4)
N6 0.025(4) 0.027(5) 0.034(6) 0.002(4) -0.005(4) 0.002(4)
C1 0.025(5) 0.027(6) 0.043(7) -0.008(5) -0.008(5) 0.008(5)
C2 0.043(7) 0.032(7) 0.047(8) -0.015(5) -0.010(6) 0.008(6)
C3 0.025(6) 0.053(8) 0.042(8) -0.002(5) 0.001(5) 0.005(6)
C4 0.023(5) 0.038(7) 0.042(7) 0.003(5) 0.004(5) -0.006(5)
C5 0.024(5) 0.027(6) 0.030(6) -0.005(4) -0.010(5) 0.006(4)
C6 0.023(5) 0.030(6) 0.031(6) 0.000(4) 0.005(4) -0.004(5)
C7 0.024(5) 0.030(6) 0.037(7) -0.003(4) 0.000(5) 0.002(5)
C8 0.022(5) 0.027(6) 0.029(6) -0.002(4) 0.005(4) 0.001(5)
C9 0.036(6) 0.032(7) 0.026(6) -0.007(4) 0.000(5) -0.002(5)
C10 0.045(7) 0.049(8) 0.025(7) -0.012(6) -0.005(5) -0.010(5)
C11 0.035(6) 0.048(7) 0.035(7) -0.007(5) -0.012(6) 0.002(6)
C12 0.034(6) 0.040(7) 0.031(7) 0.003(5) -0.004(5) 0.004(5)
C13 0.025(5) 0.029(6) 0.028(6) 0.002(4) -0.004(4) 0.003(5)
C14 0.052(7) 0.022(6) 0.052(8) 0.005(5) -0.020(6) 0.003(5)
C15 0.029(6) 0.054(8) 0.050(9) 0.023(5) -0.013(6) -0.020(7)
C16 0.030(6) 0.054(8) 0.030(7) 0.009(5) -0.005(5) -0.015(7)
C17 0.026(6) 0.077(11) 0.044(8) 0.010(6) -0.001(5) -0.031(8)
C18 0.042(7) 0.075(11) 0.045(9) -0.013(7) 0.007(6) -0.021(8)
C19 0.037(6) 0.060(9) 0.037(8) -0.004(6) 0.007(5) -0.015(6)
C20 0.034(6) 0.039(7) 0.030(6) -0.004(5) 0.000(5) -0.007(5)
C21 0.023(5) 0.044(7) 0.036(7) 0.000(5) -0.003(5) 0.008(5)
C22 0.034(6) 0.047(7) 0.043(7) -0.001(5) -0.004(5) -0.018(6)
C23 0.029(6) 0.024(6) 0.035(7) -0.003(4) -0.003(5) -0.002(5)
C24 0.028(6) 0.048(8) 0.055(9) 0.002(5) -0.006(5) 0.012(6)

loop_
_atom_type_symbol
_atom_type_description
_atom_type_scat_dispersion_real
_atom_type_scat_dispersion_imag
_atom_type_scat_source
C C 0.0033 0.0016 'International Tables Vol C Tables 4.2.6.8 and 6.1.1.4'
H H 0.0000 0.0000 'International Tables Vol C Tables 4.2.6.8 and 6.1.1.4'
N N 0.0061 0.0033 'International Tables Vol C Tables 4.2.6.8 and 6.1.1.4'
F F 0.0171 0.0103 'International Tables Vol C Tables 4.2.6.8 and 6.1.1.4'
Fe Fe 0.3463 0.8444 'International Tables Vol C Tables 4.2.6.8 and 6.1.1.4'
Sb Sb -0.5866 1.5461 'International Tables Vol C Tables 4.2.6.8 and 6.1.1.4'

loop_
_geom_angle_atom_site_label_1
_geom_angle_atom_site_label_2
_geom_angle_atom_site_label_3
_geom_angle_site_symmetry_1
_geom_angle_site_symmetry_3
_geom_angle
_geom_angle_publ_flag
F1 Sb1 F2 . . 90.0(4) ?
F1 Sb1 F3 . . 178.2(5) ?
F3 Sb1 F2 . . 88.6(4) ?
F4 Sb1 F1 . . 90.5(5) ?
F4 Sb1 F2 . . 87.1(4) ?
F4 Sb1 F3 . . 90.6(5) ?
F5 Sb1 F1 . . 87.8(4) ?
F5 Sb1 F2 . . 177.7(4) ?
F5 Sb1 F3 . . 93.6(4) ?
F5 Sb1 F4 . . 93.5(5) ?
F6 Sb1 F1 . . 89.6(5) ?
F6 Sb1 F2 . . 89.1(4) ?
F6 Sb1 F3 . . 89.2(5) ?
F6 Sb1 F4 . . 176.2(5) ?
F6 Sb1 F5 . . 90.3(6) ?
F8 Sb2 F7 . . 91.4(3) ?
F9 Sb2 F7 . . 90.1(4) ?
F9 Sb2 F8 . . 89.4(4) ?
F9 Sb2 F10 . . 90.0(4) ?
F9 Sb2 F11 . . 92.7(5) ?
F10 Sb2 F7 . . 179.0(3) ?
F10 Sb2 F8 . . 89.6(3) ?
F11 Sb2 F7 . . 89.7(3) ?
F11 Sb2 F8 . . 177.7(4) ?
F11 Sb2 F10 . . 89.3(3) ?
F12 Sb2 F7 . . 89.7(4) ?
F12 Sb2 F8 . . 88.5(4) ?
F12 Sb2 F9 . . 177.9(4) ?
F12 Sb2 F10 . . 90.3(4) ?
F12 Sb2 F11 . . 89.4(4) ?
N1 Fe1 N2 . . 81.5(3) n
N1 Fe1 N3 . . 96.9(3) n
N3 Fe1 N2 . . 85.9(3) n
N4 Fe1 N1 . . 178.5(4) n
N4 Fe1 N2 . . 98.0(3) n
N4 Fe1 N3 . . 81.7(4) n
N5 Fe1 N1 . . 93.7(4) n
N5 Fe1 N2 . . 175.1(4) n
N5 Fe1 N3 . . 94.0(4) n
N5 Fe1 N4 . . 86.7(4) n
N5 Fe1 N6 . . 88.8(4) n
N6 Fe1 N1 . . 87.0(4) n
N6 Fe1 N2 . . 91.7(3) n
N6 Fe1 N3 . . 175.1(4) n
N6 Fe1 N4 . . 94.5(4) n
C1 N1 Fe1 . . 127.1(7) ?
C1 N1 C5 . . 118.3(9) ?
C5 N1 Fe1 . . 114.4(7) ?
C6 N2 Fe1 . . 106.6(6) ?
C6 N2 C8 . . 107.8(8) ?
C7 N2 Fe1 . . 113.4(6) ?
C7 N2 C6 . . 108.3(8) ?
C7 N2 C8 . . 112.4(7) ?
C8 N2 Fe1 . . 108.1(6) ?
C13 N3 Fe1 . . 108.0(6) ?
C14 N3 Fe1 . . 114.4(7) ?
C14 N3 C13 . . 112.3(9) ?
C14 N3 C15 . . 109.3(9) ?
C15 N3 Fe1 . . 105.3(7) ?
C15 N3 C13 . . 107.1(8) ?
C16 N4 Fe1 . . 114.0(8) ?
C20 N4 Fe1 . . 126.8(8) ?
C20 N4 C16 . . 119.2(10) ?
C21 N5 Fe1 . . 169.9(9) ?
C23 N6 Fe1 . . 173.2(9) ?
N1 C1 H1 . . 118.9 ?
N1 C1 C2 . . 122.2(11) ?
C2 C1 H1 . . 118.9 ?
C1 C2 H2 . . 120.1 ?
C1 C2 C3 . . 119.8(10) ?
C3 C2 H2 . . 120.1 ?
C2 C3 H3 . . 121.1 ?
C4 C3 C2 . . 117.9(10) ?
C4 C3 H3 . . 121.1 ?
C3 C4 H4 . . 120.3 ?
C3 C4 C5 . . 119.4(10) ?
C5 C4 H4 . . 120.3 ?
N1 C5 C4 . . 122.3(9) ?
N1 C5 C6 . . 115.0(9) ?
C4 C5 C6 . . 122.6(10) ?
N2 C6 C5 . . 109.8(8) ?
N2 C6 H6A . . 109.7 ?
N2 C6 H6B . . 109.7 ?
C5 C6 H6A . . 109.7 ?
C5 C6 H6B . . 109.7 ?
H6A C6 H6B . . 108.2 ?
N2 C7 H7A . . 109.5 ?
N2 C7 H7B . . 109.5 ?
N2 C7 H7C . . 109.5 ?
H7A C7 H7B . . 109.5 ?
H7A C7 H7C . . 109.5 ?
H7B C7 H7C . . 109.5 ?
N2 C8 H8 . . 107.3 ?
N2 C8 C9 . . 115.5(8) ?
N2 C8 C13 . . 108.2(8) ?
C9 C8 H8 . . 107.3 ?
C9 C8 C13 . . 110.9(8) ?
C13 C8 H8 . . 107.3 ?
C8 C9 H9A . . 109.3 ?
C8 C9 H9B . . 109.3 ?
H9A C9 H9B . . 108.0 ?
C10 C9 C8 . . 111.4(9) ?
C10 C9 H9A . . 109.3 ?
C10 C9 H9B . . 109.3 ?
C9 C10 H10A . . 109.9 ?
C9 C10 H10B . . 109.9 ?
C9 C10 C11 . . 109.1(9) ?
H10A C10 H10B . . 108.3 ?
C11 C10 H10A . . 109.9 ?
C11 C10 H10B . . 109.9 ?
C10 C11 H11A . . 109.8 ?
C10 C11 H11B . . 109.8 ?
H11A C11 H11B . . 108.3 ?
C12 C11 C10 . . 109.3(9) ?
C12 C11 H11A . . 109.8 ?
C12 C11 H11B . . 109.8 ?
C11 C12 H12A . . 109.5 ?
C11 C12 H12B . . 109.5 ?
C11 C12 C13 . . 110.6(9) ?
H12A C12 H12B . . 108.1 ?
C13 C12 H12A . . 109.5 ?
C13 C12 H12B . . 109.5 ?
N3 C13 C8 . . 108.5(8) ?
N3 C13 C12 . . 115.1(9) ?
N3 C13 H13 . . 107.1 ?
C8 C13 C12 . . 111.5(9) ?
C8 C13 H13 . . 107.1 ?
C12 C13 H13 . . 107.1 ?
N3 C14 H14A . . 109.5 ?
N3 C14 H14B . . 109.5 ?
N3 C14 H14C . . 109.5 ?
H14A C14 H14B . . 109.5 ?
H14A C14 H14C . . 109.5 ?
H14B C14 H14C . . 109.5 ?
N3 C15 H15A . . 109.8 ?
N3 C15 H15B . . 109.8 ?
H15A C15 H15B . . 108.2 ?
C16 C15 N3 . . 109.5(9) ?
C16 C15 H15A . . 109.8 ?
C16 C15 H15B . . 109.8 ?
N4 C16 C15 . . 115.3(10) ?
N4 C16 C17 . . 121.5(12) ?
C17 C16 C15 . . 123.2(11) ?
C16 C17 H17 . . 120.2 ?
C18 C17 C16 . . 119.5(12) ?
C18 C17 H17 . . 120.2 ?
C17 C18 H18 . . 120.8 ?
C17 C18 C19 . . 118.4(12) ?
C19 C18 H18 . . 120.8 ?
C18 C19 H19 . . 120.5 ?
C20 C19 C18 . . 119.0(13) ?
C20 C19 H19 . . 120.5 ?
N4 C20 C19 . . 122.3(11) ?
N4 C20 H20 . . 118.9 ?
C19 C20 H20 . . 118.9 ?
N5 C21 C22 . . 179.1(12) ?
C21 C22 H22A . . 109.5 ?
C21 C22 H22B . . 109.5 ?
C21 C22 H22C . . 109.5 ?
H22A C22 H22B . . 109.5 ?
H22A C22 H22C . . 109.5 ?
H22B C22 H22C . . 109.5 ?
N6 C23 C24 . . 177.4(12) ?
C23 C24 H24A . . 109.5 ?
C23 C24 H24B . . 109.5 ?
C23 C24 H24C . . 109.5 ?
H24A C24 H24B . . 109.5 ?
H24A C24 H24C . . 109.5 ?
H24B C24 H24C . . 109.5 ?

loop_
_geom_bond_atom_site_label_1
_geom_bond_atom_site_label_2
_geom_bond_site_symmetry_2
_geom_bond_distance
_geom_bond_publ_flag
Sb1 F1 . 1.856(7) ?
Sb1 F2 . 1.870(7) ?
Sb1 F3 . 1.870(7) ?
Sb1 F4 . 1.845(9) ?
Sb1 F5 . 1.842(9) ?
Sb1 F6 . 1.820(10) ?
Sb2 F7 . 1.884(7) ?
Sb2 F8 . 1.876(6) ?
Sb2 F9 . 1.859(8) ?
Sb2 F10 . 1.874(7) ?
Sb2 F11 . 1.866(7) ?
Sb2 F12 . 1.854(7) ?
Fe1 N1 . 1.995(9) yes
Fe1 N2 . 2.042(8) yes
Fe1 N3 . 2.031(9) yes
Fe1 N4 . 1.985(9) yes
Fe1 N5 . 1.942(9) yes
Fe1 N6 . 1.950(9) yes
N1 C1 . 1.350(12) ?
N1 C5 . 1.352(13) ?
N2 C6 . 1.484(11) ?
N2 C7 . 1.480(12) ?
N2 C8 . 1.513(13) ?
N3 C13 . 1.504(13) ?
N3 C14 . 1.482(14) ?
N3 C15 . 1.495(14) ?
N4 C16 . 1.344(14) ?
N4 C20 . 1.342(14) ?
N5 C21 . 1.148(13) ?
N6 C23 . 1.118(13) ?
C1 H1 . 0.9500 ?
C1 C2 . 1.375(15) ?
C2 H2 . 0.9500 ?
C2 C3 . 1.401(16) ?
C3 H3 . 0.9500 ?
C3 C4 . 1.387(16) ?
C4 H4 . 0.9500 ?
C4 C5 . 1.388(14) ?
C5 C6 . 1.495(14) ?
C6 H6A . 0.9900 ?
C6 H6B . 0.9900 ?
C7 H7A . 0.9800 ?
C7 H7B . 0.9800 ?
C7 H7C . 0.9800 ?
C8 H8 . 1.0000 ?
C8 C9 . 1.528(14) ?
C8 C13 . 1.534(13) ?
C9 H9A . 0.9900 ?
C9 H9B . 0.9900 ?
C9 C10 . 1.515(15) ?
C10 H10A . 0.9900 ?
C10 H10B . 0.9900 ?
C10 C11 . 1.553(16) ?
C11 H11A . 0.9900 ?
C11 H11B . 0.9900 ?
C11 C12 . 1.525(15) ?
C12 H12A . 0.9900 ?
C12 H12B . 0.9900 ?
C12 C13 . 1.537(14) ?
C13 H13 . 1.0000 ?
C14 H14A . 0.9800 ?
C14 H14B . 0.9800 ?
C14 H14C . 0.9800 ?
C15 H15A . 0.9900 ?
C15 H15B . 0.9900 ?
C15 C16 . 1.467(18) ?
C16 C17 . 1.397(16) ?
C17 H17 . 0.9500 ?
C17 C18 . 1.39(2) ?
C18 H18 . 0.9500 ?
C18 C19 . 1.393(18) ?
C19 H19 . 0.9500 ?
C19 C20 . 1.389(15) ?
C20 H20 . 0.9500 ?
C21 C22 . 1.459(15) ?
C22 H22A . 0.9800 ?
C22 H22B . 0.9800 ?
C22 H22C . 0.9800 ?
C23 C24 . 1.484(15) ?
C24 H24A . 0.9800 ?
C24 H24B . 0.9800 ?
C24 H24C . 0.9800 ?

loop_
_geom_hbond_atom_site_label_D
_geom_hbond_atom_site_label_H
_geom_hbond_atom_site_label_A
_geom_hbond_site_symmetry_A
_geom_hbond_distance_DH
_geom_hbond_distance_HA
_geom_hbond_distance_DA
_geom_hbond_angle_DHA
C6 H6A F3 1_455 0.99 2.45 3.141(13) 127
C6 H6B F12 2_565 0.99 2.38 3.302(13) 154
C7 H7A F1 1_555 0.98 2.39 3.307(13) 157
C17 H17 F9 1_655 0.95 2.41 3.260(15) 149
C19 H19 F3 4_466 0.95 2.52 3.372(17) 150
C20 H20 F4 4_466 0.95 2.54 3.385(15) 148
C22 H22A F6 2_664 0.98 2.51 3.113(16) 120
C24 H24B F1 4_466 0.98 2.44 3.232(16) 138

loop_
_geom_torsion_atom_site_label_1
_geom_torsion_atom_site_label_2
_geom_torsion_atom_site_label_3
_geom_torsion_atom_site_label_4
_geom_torsion_site_symmetry_1
_geom_torsion_site_symmetry_2
_geom_torsion_site_symmetry_3
_geom_torsion_site_symmetry_4
_geom_torsion
_geom_torsion_publ_flag
Fe1 N1 C1 C2 . . . . -175.3(8) ?
Fe1 N1 C5 C4 . . . . 176.2(8) ?
Fe1 N1 C5 C6 . . . . -1.4(11) ?
Fe1 N2 C6 C5 . . . . 37.1(9) ?
Fe1 N2 C8 C9 . . . . 161.9(7) ?
Fe1 N2 C8 C13 . . . . 36.9(8) ?
Fe1 N3 C13 C8 . . . . 39.8(10) ?
Fe1 N3 C13 C12 . . . . 165.5(7) ?
Fe1 N3 C15 C16 . . . . 39.4(10) ?
Fe1 N4 C16 C15 . . . . 1.5(13) ?
Fe1 N4 C16 C17 . . . . 179.8(9) ?
Fe1 N4 C20 C19 . . . . -178.3(8) ?
N1 C1 C2 C3 . . . . -0.2(16) ?
N1 C5 C6 N2 . . . . -24.6(12) ?
N2 C8 C9 C10 . . . . -179.7(8) ?
N2 C8 C13 N3 . . . . -51.2(10) ?
N2 C8 C13 C12 . . . . -179.0(8) ?
N3 C15 C16 N4 . . . . -28.2(14) ?
N3 C15 C16 C17 . . . . 153.5(11) ?
N4 C16 C17 C18 . . . . -0.7(18) ?
C1 N1 C5 C4 . . . . 1.4(15) ?
C1 N1 C5 C6 . . . . -176.2(9) ?
C1 C2 C3 C4 . . . . 1.4(17) ?
C2 C3 C4 C5 . . . . -1.3(17) ?
C3 C4 C5 N1 . . . . -0.2(16) ?
C3 C4 C5 C6 . . . . 177.3(10) ?
C4 C5 C6 N2 . . . . 157.8(10) ?
C5 N1 C1 C2 . . . . -1.3(15) ?
C6 N2 C8 C9 . . . . -83.2(10) ?
C6 N2 C8 C13 . . . . 151.8(8) ?
C7 N2 C6 C5 . . . . 159.4(9) ?
C7 N2 C8 C9 . . . . 36.0(11) ?
C7 N2 C8 C13 . . . . -88.9(9) ?
C8 N2 C6 C5 . . . . -78.7(9) ?
C8 C9 C10 C11 . . . . 59.5(12) ?
C9 C8 C13 N3 . . . . -178.9(8) ?
C9 C8 C13 C12 . . . . 53.3(12) ?
C9 C10 C11 C12 . . . . -60.7(13) ?
C10 C11 C12 C13 . . . . 58.8(12) ?
C11 C12 C13 N3 . . . . -179.7(9) ?
C11 C12 C13 C8 . . . . -55.6(12) ?
C13 N3 C15 C16 . . . . -75.3(11) ?
C13 C8 C9 C10 . . . . -56.0(12) ?
C14 N3 C13 C8 . . . . -87.3(10) ?
C14 N3 C13 C12 . . . . 38.4(12) ?
C14 N3 C15 C16 . . . . 162.8(9) ?
C15 N3 C13 C8 . . . . 152.7(9) ?
C15 N3 C13 C12 . . . . -81.6(11) ?
C15 C16 C17 C18 . . . . 177.4(12) ?
C16 N4 C20 C19 . . . . -0.5(16) ?
C16 C17 C18 C19 . . . . -1.5(19) ?
C17 C18 C19 C20 . . . . 2.7(19) ?
C18 C19 C20 N4 . . . . -1.7(17) ?
C20 N4 C16 C15 . . . . -176.5(10) ?
C20 N4 C16 C17 . . . . 1.8(16) ?
